data_4001919
loop_
_publ_author_name
'Lin, Jian'
'Chai, Ping'
'Diefenbach, Kariem'
'Shatruk, Michael'
'Albrecht-Schmitt, Thomas E.'

_publ_section_title
;
 Challenges in the Search for Magnetic Coupling in 3d/4f Materials:
 Syntheses, Structures, and Magnetic Properties of the Lanthanide Copper
 Heterobimetallic Compounds, RE2Cu(TeO3)2(SO4)2
;
_journal_issue 6
_journal_name_full 'Chemistry of Materials'
_journal_page_first 2187
_journal_paper_doi 10.1021/cm500252q
_journal_volume 26
_journal_year 2014
_chemical_formula_moiety Lu2Cu(TeO3)2(SO4)2
_chemical_formula_sum 'Cu Lu2 O14 S2 Te2'
_chemical_formula_weight 956.80
_chemical_melting_point N//A
_chemical_name_common 'Lutetium copper tellurite sulfate'
_chemical_name_systematic
; 
 ? 
;
_space_group_IT_number 2
_symmetry_cell_setting triclinic
_symmetry_space_group_name_Hall '-P 1'
_symmetry_space_group_name_H-M 'P -1'
_atom_sites_solution_hydrogens none
_atom_sites_solution_primary direct
_atom_sites_solution_secondary difmap
_audit_creation_method SHELXL-97
_cell_angle_alpha 114.4340(10)
_cell_angle_beta 106.4700(10)
_cell_angle_gamma 96.4860(10)
_cell_formula_units_Z 1
_cell_length_a 5.3269(7)
_cell_length_b 8.0617(10)
_cell_length_c 8.1236(10)
_cell_measurement_reflns_used 1340
_cell_measurement_temperature 298(2)
_cell_measurement_theta_max 27.490
_cell_measurement_theta_min 2.89
_cell_volume 293.80(6)
_computing_cell_refinement 'smart saint'
_computing_data_collection smart
_computing_data_reduction SAINT
_computing_molecular_graphics 'SHELXP-97 (Sheldrick, 1997)'
_computing_publication_material 'SHELXCIF-97 (Sheldrick, 2000)'
_computing_structure_refinement 'SHELXL-97 (Sheldrick, 1997)'
_computing_structure_solution 'SHELXS-97 (Sheldrick, 1990)'
_diffrn_ambient_temperature 298(2)
_diffrn_detector_area_resol_mean 0
_diffrn_measured_fraction_theta_full 0.982
_diffrn_measured_fraction_theta_max 0.982
_diffrn_measurement_device_type 'BRUKER apex II'
_diffrn_measurement_method '0.5 wide w/ exposures'
_diffrn_radiation_monochromator 'Quazar optics'
_diffrn_radiation_source 'Imus microfocused'
_diffrn_radiation_type MoK\a
_diffrn_radiation_wavelength 0.71073
_diffrn_reflns_av_R_equivalents 0.0225
_diffrn_reflns_av_sigmaI/netI 0.0248
_diffrn_reflns_limit_h_max 6
_diffrn_reflns_limit_h_min -6
_diffrn_reflns_limit_k_max 10
_diffrn_reflns_limit_k_min -10
_diffrn_reflns_limit_l_max 10
_diffrn_reflns_limit_l_min -10
_diffrn_reflns_number 3404
_diffrn_reflns_theta_full 27.46
_diffrn_reflns_theta_max 27.46
_diffrn_reflns_theta_min 2.88
_exptl_absorpt_coefficient_mu 23.764
_exptl_absorpt_correction_T_max 0.700
_exptl_absorpt_correction_T_min 0.383
_exptl_absorpt_correction_type numerical
_exptl_absorpt_process_details SHELTXPREP
_exptl_crystal_colour 'light green'
_exptl_crystal_density_diffrn 5.408
_exptl_crystal_density_meas ?
_exptl_crystal_density_method 'not measured'
_exptl_crystal_description block
_exptl_crystal_F_000 419
_exptl_crystal_size_max 0.055
_exptl_crystal_size_mid 0.035
_exptl_crystal_size_min 0.015
_refine_diff_density_max 0.925
_refine_diff_density_min -1.709
_refine_diff_density_rms 0.291
_refine_ls_extinction_coef 0
_refine_ls_extinction_method none
_refine_ls_goodness_of_fit_ref 1.157
_refine_ls_hydrogen_treatment none
_refine_ls_matrix_type full
_refine_ls_number_parameters 97
_refine_ls_number_reflns 1318
_refine_ls_number_restraints 0
_refine_ls_restrained_S_all 1.157
_refine_ls_R_factor_all 0.0182
_refine_ls_R_factor_gt 0.0176
_refine_ls_shift/su_max 0.001
_refine_ls_shift/su_mean 0.000
_refine_ls_structure_factor_coef Fsqd
_refine_ls_weighting_details 'calc w=1/[\s^2^(Fo^2^)+(0.0217P)^2^+0.2231P] where P=(Fo^2^+2Fc^2^)/3'
_refine_ls_weighting_scheme calc
_refine_ls_wR_factor_gt 0.0446
_refine_ls_wR_factor_ref 0.0449
_reflns_number_gt 1289
_reflns_number_total 1318
_reflns_threshold_expression >2sigma(I)
_cod_data_source_file cm500252q_si_002.cif
_cod_data_source_block Lu2Cu(TeO3)2(SO4)2
_cod_depositor_comments
;
The following automatic conversions were performed:

'_exptl_crystal_density_meas' value 'N/A' was changed to '?' - the
value is perceived as not measured.

Automatic conversion script
Id: cif_fix_values 3008 2015-01-20 13:52:24Z robertas 
;
_cod_original_sg_symbol_H-M P-1
_cod_database_code 4001919

loop_
_symmetry_equiv_pos_as_xyz
'x, y, z'
'-x, -y, -z'

loop_
_atom_site_label
_atom_site_type_symbol
_atom_site_fract_x
_atom_site_fract_y
_atom_site_fract_z
_atom_site_U_iso_or_equiv
_atom_site_adp_type
_atom_site_occupancy
_atom_site_symmetry_multiplicity
_atom_site_calc_flag
_atom_site_refinement_flags
Lu1 Lu -0.16911(4) -0.23410(2) 0.46865(3) 0.00847(8) Uani 1 1 d .
Te1 Te -0.12575(6) 0.23563(4) 0.85578(4) 0.00934(9) Uani 1 1 d .
Cu1 Cu 0.5000 0.5000 1.0000 0.00993(16) Uani 1 2 d S
S1 S 0.4143(2) -0.27135(15) 0.73081(17) 0.0093(2) Uani 1 1 d .
O7 O -0.3834(7) -0.1792(5) 0.6807(5) 0.0162(7) Uani 1 1 d .
O5 O -0.2997(7) -0.5291(5) 0.4169(5) 0.0168(7) Uani 1 1 d .
O6 O 0.1893(7) -0.1784(5) 0.7247(5) 0.0161(7) Uani 1 1 d .
O4 O 0.5428(7) -0.2516(5) 0.9242(5) 0.0181(7) Uani 1 1 d .
O1 O 0.1114(6) 0.4254(4) 0.8477(5) 0.0113(6) Uani 1 1 d .
O2 O -0.4439(6) 0.3051(5) 0.7708(5) 0.0119(6) Uani 1 1 d .
O3 O -0.1289(6) 0.0766(4) 0.6091(5) 0.0110(6) Uani 1 1 d .

loop_
_atom_site_aniso_label
_atom_site_aniso_U_11
_atom_site_aniso_U_22
_atom_site_aniso_U_33
_atom_site_aniso_U_23
_atom_site_aniso_U_13
_atom_site_aniso_U_12
Lu1 0.00920(12) 0.00701(11) 0.00830(12) 0.00284(8) 0.00321(8) 0.00187(8)
Te1 0.00975(16) 0.01046(16) 0.00977(16) 0.00521(13) 0.00490(12) 0.00435(11)
Cu1 0.0083(4) 0.0102(4) 0.0081(4) 0.0009(3) 0.0033(3) 0.0034(3)
S1 0.0088(5) 0.0090(5) 0.0104(5) 0.0046(5) 0.0039(4) 0.0023(4)
O7 0.0215(18) 0.0119(17) 0.0153(17) 0.0048(15) 0.0113(15) -0.0004(14)
O5 0.0230(18) 0.0085(16) 0.0147(17) 0.0016(14) 0.0080(15) 0.0011(14)
O6 0.0132(16) 0.0200(18) 0.0141(17) 0.0065(15) 0.0043(14) 0.0087(14)
O4 0.0176(17) 0.0210(18) 0.0181(19) 0.0127(16) 0.0041(15) 0.0060(14)
O1 0.0107(15) 0.0109(15) 0.0117(16) 0.0050(14) 0.0041(13) 0.0023(12)
O2 0.0105(15) 0.0131(16) 0.0117(16) 0.0039(14) 0.0051(13) 0.0073(13)
O3 0.0164(16) 0.0068(15) 0.0125(16) 0.0029(13) 0.0110(13) 0.0049(12)

loop_
_atom_type_symbol
_atom_type_description
_atom_type_scat_dispersion_real
_atom_type_scat_dispersion_imag
_atom_type_scat_source
Cu Cu 0.3201 1.2651 'International Tables Vol C Tables 4.2.6.8 and 6.1.1.4'
O O 0.0106 0.0060 'International Tables Vol C Tables 4.2.6.8 and 6.1.1.4'
S S 0.1246 0.1234 'International Tables Vol C Tables 4.2.6.8 and 6.1.1.4'
Te Te -0.5308 1.6751 'International Tables Vol C Tables 4.2.6.8 and 6.1.1.4'
Lu Lu -0.4720 5.8584 'International Tables Vol C Tables 4.2.6.8 and 6.1.1.4'

loop_
_geom_angle_atom_site_label_1
_geom_angle_atom_site_label_2
_geom_angle_atom_site_label_3
_geom_angle
_geom_angle_site_symmetry_1
_geom_angle_site_symmetry_3
O2 Lu1 O5 85.67(12) 2_456 .
O2 Lu1 O6 172.80(12) 2_456 .
O5 Lu1 O6 89.54(13) . .
O2 Lu1 O3 94.95(12) 2_456 .
O5 Lu1 O3 155.41(12) . .
O6 Lu1 O3 87.18(12) . .
O2 Lu1 O7 90.93(12) 2_456 .
O5 Lu1 O7 81.73(12) . .
O6 Lu1 O7 83.06(13) . .
O3 Lu1 O7 73.68(11) . .
O2 Lu1 O3 101.24(12) 2_456 2_556
O5 Lu1 O3 135.69(11) . 2_556
O6 Lu1 O3 85.94(12) . 2_556
O3 Lu1 O3 68.35(12) . 2_556
O7 Lu1 O3 140.88(11) . 2_556
O2 Lu1 O1 71.97(11) 2_456 2_556
O5 Lu1 O1 77.35(11) . 2_556
O6 Lu1 O1 112.21(11) . 2_556
O3 Lu1 O1 126.24(10) . 2_556
O7 Lu1 O1 153.75(11) . 2_556
O3 Lu1 O1 64.01(10) 2_556 2_556
O2 Lu1 Cu1 36.69(8) 2_456 1_444
O5 Lu1 Cu1 72.44(9) . 1_444
O6 Lu1 Cu1 145.76(8) . 1_444
O3 Lu1 Cu1 121.01(8) . 1_444
O7 Lu1 Cu1 121.21(9) . 1_444
O3 Lu1 Cu1 87.28(8) 2_556 1_444
O1 Lu1 Cu1 36.49(7) 2_556 1_444
O2 Lu1 Te1 84.81(8) 2_456 2_556
O5 Lu1 Te1 108.84(8) . 2_556
O6 Lu1 Te1 101.85(9) . 2_556
O3 Lu1 Te1 95.68(8) . 2_556
O7 Lu1 Te1 168.19(9) . 2_556
O3 Lu1 Te1 30.97(8) 2_556 2_556
O1 Lu1 Te1 33.16(7) 2_556 2_556
Cu1 Lu1 Te1 59.613(11) 1_444 2_556
O2 Lu1 Lu1 99.84(8) 2_456 2_556
O5 Lu1 Lu1 168.60(9) . 2_556
O6 Lu1 Lu1 85.83(9) . 2_556
O3 Lu1 Lu1 34.76(8) . 2_556
O7 Lu1 Lu1 107.98(8) . 2_556
O3 Lu1 Lu1 33.59(7) 2_556 2_556
O1 Lu1 Lu1 94.76(7) 2_556 2_556
Cu1 Lu1 Lu1 106.113(9) 1_444 2_556
Te1 Lu1 Lu1 62.151(7) 2_556 2_556
O3 Te1 O2 96.83(14) . .
O3 Te1 O1 85.42(14) . .
O2 Te1 O1 95.74(14) . .
O3 Te1 Lu1 39.26(9) . 2_556
O2 Te1 Lu1 101.68(10) . 2_556
O1 Te1 Lu1 46.34(9) . 2_556
O1 Cu1 O1 180.000(1) 2_667 .
O1 Cu1 O2 89.61(13) 2_667 2_567
O1 Cu1 O2 90.40(13) . 2_567
O1 Cu1 O2 90.39(13) 2_667 1_655
O1 Cu1 O2 89.60(13) . 1_655
O2 Cu1 O2 180.000(1) 2_567 1_655
O1 Cu1 O4 91.99(12) 2_667 1_565
O1 Cu1 O4 88.01(12) . 1_565
O2 Cu1 O4 82.08(13) 2_567 1_565
O2 Cu1 O4 97.92(13) 1_655 1_565
O1 Cu1 O4 88.01(12) 2_667 2_657
O1 Cu1 O4 91.99(12) . 2_657
O2 Cu1 O4 97.92(13) 2_567 2_657
O2 Cu1 O4 82.08(13) 1_655 2_657
O4 Cu1 O4 180.000(1) 1_565 2_657
O1 Cu1 Lu1 129.99(9) 2_667 2_556
O1 Cu1 Lu1 50.01(9) . 2_556
O2 Cu1 Lu1 138.77(9) 2_567 2_556
O2 Cu1 Lu1 41.23(9) 1_655 2_556
O4 Cu1 Lu1 85.13(9) 1_565 2_556
O4 Cu1 Lu1 94.87(9) 2_657 2_556
O1 Cu1 Lu1 50.01(9) 2_667 1_666
O1 Cu1 Lu1 129.99(9) . 1_666
O2 Cu1 Lu1 41.23(9) 2_567 1_666
O2 Cu1 Lu1 138.77(9) 1_655 1_666
O4 Cu1 Lu1 94.87(9) 1_565 1_666
O4 Cu1 Lu1 85.13(9) 2_657 1_666
Lu1 Cu1 Lu1 180.0 2_556 1_666
O4 S1 O5 111.7(2) . 2_546
O4 S1 O7 109.4(2) . 1_655
O5 S1 O7 109.37(19) 2_546 1_655
O4 S1 O6 110.5(2) . .
O5 S1 O6 107.5(2) 2_546 .
O7 S1 O6 108.2(2) 1_655 .
S1 O7 Lu1 143.3(2) 1_455 .
S1 O5 Lu1 145.4(2) 2_546 .
S1 O6 Lu1 128.5(2) . .
S1 O4 Cu1 123.9(2) . 1_545
Te1 O1 Cu1 119.56(16) . .
Te1 O1 Lu1 100.50(13) . 2_556
Cu1 O1 Lu1 93.50(11) . 2_556
Te1 O2 Cu1 109.75(16) . 1_455
Te1 O2 Lu1 146.91(17) . 2_456
Cu1 O2 Lu1 102.08(13) 1_455 2_456
Te1 O3 Lu1 129.38(15) . .
Te1 O3 Lu1 109.76(14) . 2_556
Lu1 O3 Lu1 111.65(12) . 2_556

loop_
_geom_bond_atom_site_label_1
_geom_bond_atom_site_label_2
_geom_bond_distance
_geom_bond_site_symmetry_2
Lu1 O2 2.214(3) 2_456
Lu1 O5 2.225(3) .
Lu1 O6 2.226(3) .
Lu1 O3 2.235(3) .
Lu1 O7 2.250(3) .
Lu1 O3 2.304(3) 2_556
Lu1 O1 2.521(3) 2_556
Lu1 Cu1 3.2842(4) 1_444
Lu1 Te1 3.4261(5) 2_556
Lu1 Lu1 3.7557(6) 2_556
Te1 O3 1.874(3) .
Te1 O2 1.880(3) .
Te1 O1 1.906(3) .
Te1 Lu1 3.4261(5) 2_556
Cu1 O1 1.957(3) 2_667
Cu1 O1 1.957(3) .
Cu1 O2 2.007(3) 2_567
Cu1 O2 2.007(3) 1_655
Cu1 O4 2.332(3) 1_565
Cu1 O4 2.332(3) 2_657
Cu1 Lu1 3.2842(4) 2_556
Cu1 Lu1 3.2842(4) 1_666
S1 O4 1.456(4) .
S1 O5 1.472(3) 2_546
S1 O7 1.482(3) 1_655
S1 O6 1.483(3) .
O7 S1 1.483(3) 1_455
O5 S1 1.472(3) 2_546
O4 Cu1 2.332(3) 1_545
O1 Lu1 2.521(3) 2_556
O2 Cu1 2.007(3) 1_455
O2 Lu1 2.214(3) 2_456
O3 Lu1 2.304(3) 2_556

loop_
_geom_torsion_atom_site_label_1
_geom_torsion_atom_site_label_2
_geom_torsion_atom_site_label_3
_geom_torsion_atom_site_label_4
_geom_torsion
_geom_torsion_site_symmetry_1
_geom_torsion_site_symmetry_4
O2 Lu1 O7 S1 66.0(4) 2_456 1_455
O5 Lu1 O7 S1 -19.5(4) . 1_455
O6 Lu1 O7 S1 -110.0(4) . 1_455
O3 Lu1 O7 S1 160.9(4) . 1_455
O3 Lu1 O7 S1 175.2(3) 2_556 1_455
O1 Lu1 O7 S1 17.9(6) 2_556 1_455
Cu1 Lu1 O7 S1 44.2(4) 1_444 1_455
Te1 Lu1 O7 S1 134.6(3) 2_556 1_455
Lu1 Lu1 O7 S1 166.7(3) 2_556 1_455
O2 Lu1 O5 S1 46.1(4) 2_456 2_546
O6 Lu1 O5 S1 -139.3(4) . 2_546
O3 Lu1 O5 S1 138.5(3) . 2_546
O7 Lu1 O5 S1 137.6(4) . 2_546
O3 Lu1 O5 S1 -55.6(5) 2_556 2_546
O1 Lu1 O5 S1 -26.4(4) 2_556 2_546
Cu1 Lu1 O5 S1 11.1(3) 1_444 2_546
Te1 Lu1 O5 S1 -36.9(4) 2_556 2_546
Lu1 Lu1 O5 S1 -73.4(7) 2_556 2_546
O4 S1 O6 Lu1 -157.1(2) . .
O5 S1 O6 Lu1 -34.9(3) 2_546 .
O7 S1 O6 Lu1 83.2(3) 1_655 .
O2 Lu1 O6 S1 109.4(8) 2_456 .
O5 Lu1 O6 S1 61.2(3) . .
O3 Lu1 O6 S1 -143.2(3) . .
O7 Lu1 O6 S1 142.9(3) . .
O3 Lu1 O6 S1 -74.7(3) 2_556 .
O1 Lu1 O6 S1 -15.0(3) 2_556 .
Cu1 Lu1 O6 S1 4.4(4) 1_444 .
Te1 Lu1 O6 S1 -48.0(3) 2_556 .
Lu1 Lu1 O6 S1 -108.4(2) 2_556 .
O5 S1 O4 Cu1 -11.0(3) 2_546 1_545
O7 S1 O4 Cu1 -132.3(2) 1_655 1_545
O6 S1 O4 Cu1 108.7(2) . 1_545
O3 Te1 O1 Cu1 -104.42(19) . .
O2 Te1 O1 Cu1 159.16(18) . .
Lu1 Te1 O1 Cu1 -100.17(19) 2_556 .
O3 Te1 O1 Lu1 -4.25(13) . 2_556
O2 Te1 O1 Lu1 -100.67(13) . 2_556
O1 Cu1 O1 Te1 97(29) 2_667 .
O2 Cu1 O1 Te1 -88.46(18) 2_567 .
O2 Cu1 O1 Te1 91.54(18) 1_655 .
O4 Cu1 O1 Te1 -170.53(18) 1_565 .
O4 Cu1 O1 Te1 9.47(18) 2_657 .
Lu1 Cu1 O1 Te1 104.16(19) 2_556 .
Lu1 Cu1 O1 Te1 -75.84(19) 1_666 .
O1 Cu1 O1 Lu1 -7(29) 2_667 2_556
O2 Cu1 O1 Lu1 167.38(12) 2_567 2_556
O2 Cu1 O1 Lu1 -12.62(12) 1_655 2_556
O4 Cu1 O1 Lu1 85.31(12) 1_565 2_556
O4 Cu1 O1 Lu1 -94.69(12) 2_657 2_556
Lu1 Cu1 O1 Lu1 180.0 1_666 2_556
O3 Te1 O2 Cu1 -175.21(15) . 1_455
O1 Te1 O2 Cu1 -89.15(17) . 1_455
Lu1 Te1 O2 Cu1 -135.70(12) 2_556 1_455
O3 Te1 O2 Lu1 21.4(3) . 2_456
O1 Te1 O2 Lu1 107.4(3) . 2_456
Lu1 Te1 O2 Lu1 60.9(3) 2_556 2_456
O2 Te1 O3 Lu1 -116.6(2) . .
O1 Te1 O3 Lu1 148.2(2) . .
Lu1 Te1 O3 Lu1 143.3(3) 2_556 .
O2 Te1 O3 Lu1 100.11(15) . 2_556
O1 Te1 O3 Lu1 4.86(14) . 2_556
O2 Lu1 O3 Te1 117.1(2) 2_456 .
O5 Lu1 O3 Te1 26.7(4) . .
O6 Lu1 O3 Te1 -56.0(2) . .
O7 Lu1 O3 Te1 27.5(2) . .
O3 Lu1 O3 Te1 -142.8(3) 2_556 .
O1 Lu1 O3 Te1 -171.70(16) 2_556 .
Cu1 Lu1 O3 Te1 144.55(16) 1_444 .
Te1 Lu1 O3 Te1 -157.68(19) 2_556 .
Lu1 Lu1 O3 Te1 -142.8(3) 2_556 .
O2 Lu1 O3 Lu1 -100.14(15) 2_456 2_556
O5 Lu1 O3 Lu1 169.5(2) . 2_556
O6 Lu1 O3 Lu1 86.75(15) . 2_556
O7 Lu1 O3 Lu1 170.35(17) . 2_556
O3 Lu1 O3 Lu1 0.0 2_556 2_556
O1 Lu1 O3 Lu1 -28.9(2) 2_556 2_556
Cu1 Lu1 O3 Lu1 -72.65(15) 1_444 2_556
Te1 Lu1 O3 Lu1 -14.88(13) 2_556 2_556
